data_2205306
loop_
_publ_author_name
'Schollmeyer, Dieter'
'Christian Peifer'
'Gerd Dannhardt'

_publ_section_title 4-(3-Hydroxy-4-methoxyphenyl)-3-(3,4,5-trimethoxyphenyl)-2,5-dihydro-1<i>H</i>-pyrrole-2,5-dione
_journal_issue 3
_journal_name_full 'Acta Crystallographica Section E'
_journal_page_first o604
_journal_page_last o606
_journal_paper_doi 10.1107/S1600536805003685
_journal_volume 61
_journal_year 2005
_chemical_formula_iupac 'C20 H19 N O7'
_chemical_formula_moiety 'C20 H19 N O7'
_chemical_formula_sum 'C20 H19 N O7'
_chemical_formula_weight 385.22
_chemical_melting_point 234
_chemical_name_systematic
;
4-(3-hydroxy-4-methoxyphenyl)-3-(3,4,5-trimethoxyphenyl)-2,5-dihydro-
1H-pyrrole-2,5-dione
;
_space_group_IT_number 33
_symmetry_cell_setting orthorhombic
_symmetry_space_group_name_Hall 'P 2c -2n'
_symmetry_space_group_name_H-M 'P n a 21'
_atom_sites_solution_hydrogens geom
_atom_sites_solution_primary direct
_atom_sites_solution_secondary difmap
_audit_creation_method SHELXL-97
_cell_angle_alpha 90.00
_cell_angle_beta 90.00
_cell_angle_gamma 90.00
_cell_formula_units_Z 4
_cell_length_a 14.0827(17)
_cell_length_b 17.674(3)
_cell_length_c 7.2238(4)
_cell_measurement_reflns_used 25
_cell_measurement_temperature 295(2)
_cell_measurement_theta_max 28
_cell_measurement_theta_min 21
_cell_volume 1798.0(4)
_computing_cell_refinement 'CAD-4 Software'
_computing_data_collection 'CAD-4 Software (Enraf--Nonius, 1998)'
_computing_data_reduction 'CORINC (Dr\"ager & Gattow, 1971)'
_computing_molecular_graphics 'ORTEPII (Johnson, 1976)'
_computing_publication_material SHELXL97
_computing_structure_refinement 'SHELXL97 (Sheldrick, 1997)'
_computing_structure_solution 'SIR92 (Altomare et al., 1994)'
_diffrn_ambient_temperature 295(2)
_diffrn_measured_fraction_theta_full 0.998
_diffrn_measured_fraction_theta_max 0.998
_diffrn_measurement_device '\k-geometry diffractometer'
_diffrn_measurement_device_type 'Enraf--Nonius CAD-4'
_diffrn_measurement_method \q/2\w
_diffrn_radiation_monochromator graphite
_diffrn_radiation_type CuK\a
_diffrn_radiation_wavelength 1.54178
_diffrn_reflns_av_R_equivalents 0.1352
_diffrn_reflns_av_sigmaI/netI 0.0880
_diffrn_reflns_limit_h_max 17
_diffrn_reflns_limit_h_min -17
_diffrn_reflns_limit_k_max 21
_diffrn_reflns_limit_k_min -22
_diffrn_reflns_limit_l_max 8
_diffrn_reflns_limit_l_min -8
_diffrn_reflns_number 3459
_diffrn_reflns_theta_full 74.01
_diffrn_reflns_theta_max 74.01
_diffrn_standards_decay_% 3
_diffrn_standards_interval_time 60
_diffrn_standards_number 3
_exptl_absorpt_coefficient_mu 0.915
_exptl_absorpt_correction_T_max 0.965
_exptl_absorpt_correction_T_min 0.69
_exptl_absorpt_correction_type numerical
_exptl_absorpt_process_details '(de Meulenaer & Tompa, 1965)'
_exptl_crystal_colour 'green yellow'
_exptl_crystal_density_diffrn 1.424
_exptl_crystal_density_method 'not measured'
_exptl_crystal_description needle
_exptl_crystal_F_000 808
_exptl_crystal_size_max 0.58
_exptl_crystal_size_mid 0.12
_exptl_crystal_size_min 0.04
_refine_diff_density_max 0.437
_refine_diff_density_min -0.226
_refine_ls_extinction_method none
_refine_ls_goodness_of_fit_ref 1.073
_refine_ls_hydrogen_treatment refU
_refine_ls_matrix_type full
_refine_ls_number_parameters 268
_refine_ls_number_reflns 1972
_refine_ls_number_restraints 1
_refine_ls_restrained_S_all 1.072
_refine_ls_R_factor_all 0.0624
_refine_ls_R_factor_gt 0.0513
_refine_ls_shift/su_max 0.000
_refine_ls_shift/su_mean 0.000
_refine_ls_structure_factor_coef Fsqd
_refine_ls_weighting_details 'calc w = 1/[\s^2^(Fo^2^)+(0.0712P)^2^] where P = (Fo^2^+2Fc^2^)/3'
_refine_ls_weighting_scheme calc
_refine_ls_wR_factor_obs 0.1352
_refine_ls_wR_factor_ref 0.1452
_reflns_number_gt 1654
_reflns_number_total 1972
_reflns_threshold_expression I>2\s(I)
_cod_data_source_file lh6360.cif
_cod_data_source_block I
_cod_database_code 2205306
_cod_database_fobs_code 2205306

loop_
_symmetry_equiv_pos_as_xyz
'x, y, z'
'-x, -y, z+1/2'
'-x+1/2, y+1/2, z+1/2'
'x+1/2, -y+1/2, z'

loop_
_atom_site_label
_atom_site_fract_x
_atom_site_fract_y
_atom_site_fract_z
_atom_site_U_iso_or_equiv
_atom_site_adp_type
_atom_site_calc_flag
_atom_site_refinement_flags
_atom_site_occupancy
_atom_site_type_symbol
C1 0.1848(2) -0.02928(17) 0.5300(6) 0.0277(7) Uani d . 1 C
C2 0.0906(2) -0.02839(17) 0.5627(5) 0.0261(7) Uani d . 1 C
C3 0.0601(3) -0.10821(18) 0.6082(6) 0.0286(8) Uani d . 1 C
C5 0.2188(3) -0.10917(19) 0.5518(7) 0.0324(8) Uani d . 1 C
N4 0.1406(2) -0.15187(15) 0.5968(6) 0.0332(8) Uani d . 1 N
H4 0.1471 -0.1950 0.6193 0.031(12) Uiso d R 1 H
C6 0.2515(2) 0.03134(18) 0.4829(6) 0.0275(8) Uani d . 1 C
C7 0.2352(3) 0.07935(18) 0.3325(6) 0.0323(8) Uani d . 1 C
H7 0.1805 0.0742 0.2616 0.017(9) Uiso calc R 1 H
C8 0.3018(3) 0.13503(19) 0.2897(6) 0.0320(8) Uani d . 1 C
C9 0.3825(3) 0.14408(19) 0.3977(6) 0.0309(8) Uani d . 1 C
C10 0.3980(3) 0.0965(2) 0.5472(7) 0.0374(9) Uani d . 1 C
C11 0.3332(3) 0.0390(2) 0.5867(7) 0.0353(9) Uani d . 1 C
H11 0.3451 0.0057 0.6836 0.061(16) Uiso calc R 1 H
C12 0.0225(2) 0.03464(17) 0.5744(6) 0.0260(7) Uani d . 1 C
C13 -0.0731(3) 0.0237(2) 0.5296(6) 0.0323(8) Uani d . 1 C
H13 -0.0935 -0.0232 0.4867 0.050(14) Uiso calc R 1 H
C14 -0.1375(3) 0.0822(2) 0.5486(7) 0.0366(9) Uani d . 1 C
H14 -0.2008 0.0746 0.5171 0.021(9) Uiso calc R 1 H
C15 -0.1082(3) 0.1526(2) 0.6148(7) 0.0356(9) Uani d . 1 C
C16 -0.0121(3) 0.16363(18) 0.6583(6) 0.0337(8) Uani d . 1 C
C17 0.0519(3) 0.10542(19) 0.6374(6) 0.0313(8) Uani d . 1 C
H17 0.1156 0.1134 0.6655 0.015(8) Uiso calc R 1 H
O18 -0.01722(18) -0.13021(14) 0.6544(6) 0.0396(7) Uani d . 1 O
O19 0.29849(19) -0.13220(15) 0.5328(7) 0.0507(10) Uani d . 1 O
O20 0.2942(2) 0.18510(16) 0.1466(5) 0.0492(9) Uani d . 1 O
C21 0.2285(4) 0.1705(3) 0.0040(8) 0.0559(14) Uani d . 1 C
H21A 0.1651 0.1736 0.0525 0.093(14) Uiso calc R 1 H
H21B 0.2392 0.1207 -0.0449 0.093(14) Uiso calc R 1 H
H21C 0.2362 0.2072 -0.0927 0.093(14) Uiso calc R 1 H
O22 0.4435(2) 0.20294(14) 0.3608(5) 0.0406(7) Uani d . 1 O
C23 0.5255(3) 0.1831(3) 0.2582(12) 0.0630(17) Uani d . 1 C
H23A 0.5070 0.1649 0.1383 0.101(15) Uiso calc R 1 H
H23B 0.5598 0.1442 0.3225 0.101(15) Uiso calc R 1 H
H23C 0.5654 0.2268 0.2440 0.101(15) Uiso calc R 1 H
O24 0.4781(2) 0.11165(18) 0.6479(6) 0.0576(11) Uani d . 1 O
C25 0.5024(4) 0.0617(3) 0.7931(11) 0.078(2) Uani d . 1 C
H25A 0.5109 0.0117 0.7443 0.079(12) Uiso calc R 1 H
H25B 0.4525 0.0613 0.8837 0.079(12) Uiso calc R 1 H
H25C 0.5604 0.0783 0.8500 0.079(12) Uiso calc R 1 H
O26 -0.1656(2) 0.21367(16) 0.6431(5) 0.0459(8) Uani d . 1 O
C27 -0.2594(3) 0.2101(3) 0.5727(10) 0.0545(13) Uani d . 1 C
H27A -0.2973 0.1783 0.6512 0.069(10) Uiso calc R 1 H
H27B -0.2582 0.1894 0.4498 0.069(10) Uiso calc R 1 H
H27C -0.2861 0.2600 0.5694 0.069(10) Uiso calc R 1 H
O28 0.0205(2) 0.23070(15) 0.7287(6) 0.0528(10) Uani d . 1 O
H28 -0.0125 0.2702 0.6782 0.050(14) Uiso d R 1 H

loop_
_atom_site_aniso_label
_atom_site_aniso_U_11
_atom_site_aniso_U_22
_atom_site_aniso_U_33
_atom_site_aniso_U_12
_atom_site_aniso_U_13
_atom_site_aniso_U_23
C1 0.0364(18) 0.0220(14) 0.0246(19) -0.0007(12) -0.0037(17) 0.0014(14)
C2 0.0297(17) 0.0267(15) 0.0219(19) -0.0020(12) -0.0001(15) -0.0011(14)
C3 0.0354(17) 0.0276(15) 0.0229(19) -0.0027(13) -0.0003(15) 0.0002(13)
C5 0.038(2) 0.0287(16) 0.031(2) 0.0013(14) -0.0018(19) 0.0017(15)
N4 0.0385(17) 0.0200(13) 0.041(2) 0.0008(11) 0.0023(16) 0.0031(12)
C6 0.0277(17) 0.0266(15) 0.028(2) 0.0014(13) 0.0017(15) 0.0014(14)
C7 0.0329(18) 0.0330(17) 0.031(2) -0.0043(14) -0.0081(17) 0.0056(16)
C8 0.0383(19) 0.0295(16) 0.028(2) -0.0049(14) -0.0013(18) 0.0027(15)
C9 0.0335(18) 0.0251(15) 0.034(2) -0.0059(13) 0.0002(17) -0.0020(14)
C10 0.0350(18) 0.0359(18) 0.041(3) -0.0058(15) -0.011(2) -0.0017(18)
C11 0.0362(19) 0.0349(17) 0.035(2) -0.0028(14) -0.0078(18) 0.0088(15)
C12 0.0299(17) 0.0251(15) 0.0231(19) 0.0005(12) 0.0010(15) 0.0037(13)
C13 0.0367(19) 0.0343(17) 0.026(2) -0.0025(14) 0.0000(18) 0.0011(14)
C14 0.0301(17) 0.047(2) 0.033(2) 0.0018(15) 0.0003(18) 0.0020(19)
C15 0.045(2) 0.0355(18) 0.026(2) 0.0094(15) 0.0057(18) 0.0058(15)
C16 0.048(2) 0.0263(15) 0.027(2) -0.0003(14) -0.0018(19) 0.0005(16)
C17 0.0334(17) 0.0288(15) 0.032(2) -0.0005(13) -0.0070(17) 0.0064(15)
O18 0.0328(13) 0.0345(12) 0.052(2) -0.0076(10) 0.0012(15) 0.0047(13)
O19 0.0332(14) 0.0375(14) 0.081(3) 0.0071(11) 0.0056(19) 0.0067(17)
O20 0.0585(18) 0.0453(14) 0.044(2) -0.0226(13) -0.0192(18) 0.0207(15)
C21 0.065(3) 0.065(3) 0.038(3) -0.023(2) -0.019(3) 0.022(2)
O22 0.0372(14) 0.0333(13) 0.051(2) -0.0125(11) 0.0045(15) -0.0029(13)
C23 0.045(2) 0.054(3) 0.090(5) -0.004(2) 0.019(3) 0.011(3)
O24 0.0544(19) 0.0536(16) 0.065(3) -0.0221(14) -0.032(2) 0.0185(19)
C25 0.074(4) 0.077(3) 0.084(6) -0.025(3) -0.054(4) 0.023(4)
O26 0.0435(16) 0.0487(15) 0.046(2) 0.0147(12) -0.0006(17) -0.0030(15)
C27 0.044(2) 0.063(3) 0.057(4) 0.019(2) 0.002(3) 0.002(3)
O28 0.064(2) 0.0324(14) 0.062(3) 0.0063(13) -0.017(2) -0.0070(14)

loop_
_atom_type_symbol
_atom_type_description
_atom_type_scat_dispersion_real
_atom_type_scat_dispersion_imag
_atom_type_scat_source
C C 0.0181 0.0091 'International Tables Vol C Tables 4.2.6.8 and 6.1.1.4'
H H 0.0000 0.0000 'International Tables Vol C Tables 4.2.6.8 and 6.1.1.4'
N N 0.0311 0.0180 'International Tables Vol C Tables 4.2.6.8 and 6.1.1.4'
O O 0.0492 0.0322 'International Tables Vol C Tables 4.2.6.8 and 6.1.1.4'

loop_
_geom_angle_atom_site_label_1
_geom_angle_atom_site_label_2
_geom_angle_atom_site_label_3
_geom_angle
C2 C1 C6 131.6(3)
C2 C1 C5 107.9(3)
C6 C1 C5 120.5(3)
C1 C2 C12 131.3(3)
C1 C2 C3 107.9(3)
C12 C2 C3 120.6(3)
O18 C3 N4 125.6(3)
O18 C3 C2 128.3(3)
N4 C3 C2 106.1(3)
O19 C5 N4 126.1(3)
O19 C5 C1 127.3(3)
N4 C5 C1 106.6(3)
C3 N4 C5 111.5(3)
C3 N4 H4 129.0
C5 N4 H4 119.2
C11 C6 C7 120.0(3)
C11 C6 C1 118.7(3)
C7 C6 C1 121.2(3)
C8 C7 C6 119.4(4)
C8 C7 H7 120.3
C6 C7 H7 120.3
O20 C8 C9 114.5(3)
O20 C8 C7 124.9(4)
C9 C8 C7 120.5(4)
O22 C9 C10 120.7(4)
O22 C9 C8 119.3(4)
C10 C9 C8 119.8(3)
O24 C10 C9 115.2(3)
O24 C10 C11 124.9(4)
C9 C10 C11 119.9(4)
C6 C11 C10 120.4(4)
C6 C11 H11 119.8
C10 C11 H11 119.8
C17 C12 C13 119.0(3)
C17 C12 C2 120.3(3)
C13 C12 C2 120.6(3)
C14 C13 C12 120.3(3)
C14 C13 H13 119.8
C12 C13 H13 119.8
C13 C14 C15 120.5(4)
C13 C14 H14 119.7
C15 C14 H14 119.7
O26 C15 C14 125.6(4)
O26 C15 C16 115.4(3)
C14 C15 C16 119.0(3)
O28 C16 C17 117.9(4)
O28 C16 C15 121.8(3)
C17 C16 C15 120.2(3)
C16 C17 C12 120.8(3)
C16 C17 H17 119.6
C12 C17 H17 119.6
C8 O20 C21 119.1(3)
O20 C21 H21A 109.5
O20 C21 H21B 109.5
H21A C21 H21B 109.5
O20 C21 H21C 109.5
H21A C21 H21C 109.5
H21B C21 H21C 109.5
C9 O22 C23 115.1(3)
O22 C23 H23A 109.5
O22 C23 H23B 109.5
H23A C23 H23B 109.5
O22 C23 H23C 109.5
H23A C23 H23C 109.5
H23B C23 H23C 109.5
C10 O24 C25 118.2(3)
O24 C25 H25A 109.5
O24 C25 H25B 109.5
H25A C25 H25B 109.5
O24 C25 H25C 109.5
H25A C25 H25C 109.5
H25B C25 H25C 109.5
C15 O26 C27 117.6(4)
O26 C27 H27A 109.5
O26 C27 H27B 109.5
H27A C27 H27B 109.5
O26 C27 H27C 109.5
H27A C27 H27C 109.5
H27B C27 H27C 109.5
C16 O28 H28 110.1

loop_
_geom_bond_atom_site_label_1
_geom_bond_atom_site_label_2
_geom_bond_distance
C1 C2 1.347(5)
C1 C6 1.466(5)
C1 C5 1.500(4)
C2 C12 1.472(4)
C2 C3 1.511(4)
C3 O18 1.203(5)
C3 N4 1.374(5)
C5 O19 1.201(4)
C5 N4 1.374(5)
N4 H4 0.7842
C6 C11 1.380(5)
C6 C7 1.398(5)
C7 C8 1.394(5)
C7 H7 0.9300
C8 O20 1.365(5)
C8 C9 1.387(5)
C9 O22 1.376(4)
C9 C10 1.385(6)
C10 O24 1.369(5)
C10 C11 1.395(5)
C11 H11 0.9300
C12 C17 1.394(5)
C12 C13 1.399(5)
C13 C14 1.382(5)
C13 H13 0.9300
C14 C15 1.395(6)
C14 H14 0.9300
C15 O26 1.363(4)
C15 C16 1.404(6)
C16 O28 1.369(4)
C16 C17 1.376(5)
C17 H17 0.9300
O20 C21 1.409(6)
C21 H21A 0.9600
C21 H21B 0.9600
C21 H21C 0.9600
O22 C23 1.416(6)
C23 H23A 0.9600
C23 H23B 0.9600
C23 H23C 0.9600
O24 C25 1.413(7)
C25 H25A 0.9600
C25 H25B 0.9600
C25 H25C 0.9600
O26 C27 1.417(6)
C27 H27A 0.9600
C27 H27B 0.9600
C27 H27C 0.9600
O28 H28 0.9147

loop_
_geom_hbond_atom_site_label_D
_geom_hbond_atom_site_label_H
_geom_hbond_atom_site_label_A
_geom_hbond_site_symmetry_A
_geom_hbond_distance_DH
_geom_hbond_distance_HA
_geom_hbond_distance_DA
_geom_hbond_angle_DHA
N4 H4 O20 3_545 0.78 2.28 3.045(4) 164
O28 H28 O24 4_455 0.91 2.10 2.909(4) 146
O28 H28 O22 4_455 0.91 2.42 3.101(5) 131

loop_
_geom_torsion_atom_site_label_1
_geom_torsion_atom_site_label_2
_geom_torsion_atom_site_label_3
_geom_torsion_atom_site_label_4
_geom_torsion
C6 C1 C2 C12 -4.5(8)
C5 C1 C2 C12 174.7(4)
C6 C1 C2 C3 -179.0(4)
C5 C1 C2 C3 0.3(5)
C1 C2 C3 O18 176.0(4)
C12 C2 C3 O18 0.8(7)
C1 C2 C3 N4 -0.6(5)
C12 C2 C3 N4 -175.8(3)
C2 C1 C5 O19 179.7(5)
C6 C1 C5 O19 -1.0(7)
C2 C1 C5 N4 0.2(5)
C6 C1 C5 N4 179.5(4)
O18 C3 N4 C5 -176.0(5)
C2 C3 N4 C5 0.7(5)
O19 C5 N4 C3 179.9(5)
C1 C5 N4 C3 -0.6(5)
C2 C1 C6 C11 128.1(5)
C5 C1 C6 C11 -51.1(5)
C2 C1 C6 C7 -53.9(6)
C5 C1 C6 C7 126.9(4)
C11 C6 C7 C8 -0.4(6)
C1 C6 C7 C8 -178.4(4)
C6 C7 C8 O20 179.8(4)
C6 C7 C8 C9 -1.5(6)
O20 C8 C9 O22 3.5(6)
C7 C8 C9 O22 -175.3(4)
O20 C8 C9 C10 -180.0(4)
C7 C8 C9 C10 1.2(6)
O22 C9 C10 O24 -1.6(6)
C8 C9 C10 O24 -178.1(4)
O22 C9 C10 C11 177.4(4)
C8 C9 C10 C11 1.0(6)
C7 C6 C11 C10 2.6(6)
C1 C6 C11 C10 -179.4(4)
O24 C10 C11 C6 176.1(4)
C9 C10 C11 C6 -2.9(7)
C1 C2 C12 C17 -30.7(7)
C3 C2 C12 C17 143.2(4)
C1 C2 C12 C13 151.8(4)
C3 C2 C12 C13 -34.4(6)
C17 C12 C13 C14 -0.4(6)
C2 C12 C13 C14 177.2(4)
C12 C13 C14 C15 -0.7(7)
C13 C14 C15 O26 -178.4(4)
C13 C14 C15 C16 1.2(7)
O26 C15 C16 O28 1.6(6)
C14 C15 C16 O28 -178.1(5)
O26 C15 C16 C17 179.1(4)
C14 C15 C16 C17 -0.6(7)
O28 C16 C17 C12 177.1(4)
C15 C16 C17 C12 -0.6(7)
C13 C12 C17 C16 1.1(6)
C2 C12 C17 C16 -176.5(4)
C9 C8 O20 C21 165.2(4)
C7 C8 O20 C21 -16.1(7)
C10 C9 O22 C23 83.5(6)
C8 C9 O22 C23 -100.0(5)
C9 C10 O24 C25 -175.0(5)
C11 C10 O24 C25 6.0(8)
C14 C15 O26 C27 -10.8(7)
C16 C15 O26 C27 169.6(4)

loop_
_cod_related_entry_id
_cod_related_entry_database
_cod_related_entry_code
1 ChemSpider 9785458
